data_7128998
loop_
_publ_author_name
'Singh, Hardeep'
'MacKay, Alyson'
'Sheibany, Nooshin'
'Chen, Fei'
'Mosser, Ma\"elle'
'Rouet, Pierre-\'Etienne'
'Rousseau, Fr\'ed\'eric'
'Askari, Mohammad S.'
'Ottenwaelder, Xavier'

_publ_section_title
;
 Intramolecular H-bond stabilization of a primary hydroxylamine in
 salen-type metal complexes.
;
_journal_issue 80
_journal_name_full 'Chemical communications (Cambridge, England)'
_journal_page_first 10403
_journal_page_last 10406
_journal_paper_doi 10.1039/d1cc03077a
_journal_volume 57
_journal_year 2021
_chemical_formula_moiety 'C23 H31 N3 O5 S'
_chemical_formula_sum 'C23 H31 N3 O5 S'
_chemical_formula_weight 461.57
_space_group_crystal_system orthorhombic
_space_group_IT_number 60
_space_group_name_Hall '-P 2n 2ab'
_space_group_name_H-M_alt 'P b c n'
_atom_sites_solution_hydrogens geom
_audit_creation_method SHELXL-2017/1
_audit_update_record
;
2021-06-09 deposited with the CCDC.	2021-08-02 downloaded from the CCDC.
;
_cell_angle_alpha 90
_cell_angle_beta 90
_cell_angle_gamma 90
_cell_formula_units_Z 8
_cell_length_a 19.5284(10)
_cell_length_b 7.3377(4)
_cell_length_c 34.2044(17)
_cell_measurement_reflns_used 9889
_cell_measurement_temperature 110(2)
_cell_measurement_theta_max 63.35
_cell_measurement_theta_min 2.58
_cell_volume 4901.3(4)
_computing_cell_refinement 'Bruker SAINT'
_computing_data_collection 'Bruker APEX2'
_computing_data_reduction 'Bruker SAINT'
_computing_molecular_graphics 'Bruker SHELXTL'
_computing_publication_material 'Bruker SHELXTL'
_computing_structure_refinement 'SHELXL-2017/1 (Sheldrick, 2017)'
_computing_structure_solution 'SHELXS-97 (Sheldrick 2008)'
_diffrn_ambient_temperature 110(2)
_diffrn_measured_fraction_theta_full 0.976
_diffrn_measured_fraction_theta_max 0.975
_diffrn_measurement_device_type 'Bruker APEX-II CCD'
_diffrn_measurement_method '\f and \w scans'
_diffrn_radiation_type CuK\a
_diffrn_radiation_wavelength 1.54178
_diffrn_reflns_av_R_equivalents 0.0400
_diffrn_reflns_av_unetI/netI 0.0194
_diffrn_reflns_Laue_measured_fraction_full 0.976
_diffrn_reflns_Laue_measured_fraction_max 0.975
_diffrn_reflns_limit_h_max 23
_diffrn_reflns_limit_h_min -23
_diffrn_reflns_limit_k_max 8
_diffrn_reflns_limit_k_min -8
_diffrn_reflns_limit_l_max 41
_diffrn_reflns_limit_l_min -41
_diffrn_reflns_number 41231
_diffrn_reflns_point_group_measured_fraction_full 0.976
_diffrn_reflns_point_group_measured_fraction_max 0.975
_diffrn_reflns_theta_full 67.679
_diffrn_reflns_theta_max 68.319
_diffrn_reflns_theta_min 2.584
_exptl_absorpt_coefficient_mu 1.485
_exptl_absorpt_correction_T_max 0.7531
_exptl_absorpt_correction_T_min 0.6996
_exptl_absorpt_correction_type multi-scan
_exptl_absorpt_process_details 'SADABS-2016/2 - Bruker AXS'
_exptl_crystal_colour yellow
_exptl_crystal_density_diffrn 1.251
_exptl_crystal_description rod
_exptl_crystal_F_000 1968
_exptl_crystal_size_max 0.300
_exptl_crystal_size_mid 0.100
_exptl_crystal_size_min 0.100
_refine_diff_density_max 0.646
_refine_diff_density_min -0.342
_refine_diff_density_rms 0.054
_refine_ls_extinction_method none
_refine_ls_goodness_of_fit_ref 1.108
_refine_ls_hydrogen_treatment constr
_refine_ls_matrix_type full
_refine_ls_number_parameters 296
_refine_ls_number_reflns 4385
_refine_ls_number_restraints 0
_refine_ls_restrained_S_all 1.108
_refine_ls_R_factor_all 0.0527
_refine_ls_R_factor_gt 0.0460
_refine_ls_shift/su_max 0.000
_refine_ls_shift/su_mean 0.000
_refine_ls_structure_factor_coef Fsqd
_refine_ls_weighting_details 'w=1/[\s^2^(Fo^2^)+(0.0506P)^2^+5.8209P] where P=(Fo^2^+2Fc^2^)/3'
_refine_ls_weighting_scheme calc
_refine_ls_wR_factor_gt 0.1212
_refine_ls_wR_factor_ref 0.1246
_reflns_Friedel_coverage 0.000
_reflns_number_gt 3809
_reflns_number_total 4385
_reflns_threshold_expression 'I > 2\s(I)'
_cod_data_source_file d1cc03077a2.cif
_cod_data_source_block cu_Fed5_0ma
_cod_depositor_comments 'Adding full bibliography for 7128990--7128999.cif.'
_cod_database_code 7128998
_shelx_shelxl_version_number 2017/1
_shelx_space_group_comment
; 
The symmetry employed for this shelxl refinement is uniquely defined 
by the following loop, which should always be used as a source of 
symmetry information in preference to the above space-group names. 
They are only intended as comments. 
;
_shelx_estimated_absorpt_t_min 0.664
_shelx_estimated_absorpt_t_max 0.866

loop_
_space_group_symop_operation_xyz
'x, y, z'
'x+1/2, -y+1/2, -z'
'-x, y, -z+1/2'
'-x+1/2, -y+1/2, z+1/2'
'-x, -y, -z'
'-x-1/2, y-1/2, z'
'x, -y, z-1/2'
'x-1/2, y-1/2, -z-1/2'

loop_
_atom_site_label
_atom_site_type_symbol
_atom_site_fract_x
_atom_site_fract_y
_atom_site_fract_z
_atom_site_U_iso_or_equiv
_atom_site_adp_type
_atom_site_occupancy
_atom_site_site_symmetry_order
_atom_site_calc_flag
_atom_site_refinement_flags_posn
_atom_site_refinement_flags_adp
_atom_site_refinement_flags_occupancy
_atom_site_disorder_assembly
_atom_site_disorder_group
S1 S 0.64842(3) 0.24580(7) 0.22343(2) 0.01651(14) Uani 1 1 d . . . . .
O1 O 0.72027(8) 0.4235(2) 0.15448(5) 0.0295(4) Uani 1 1 d . . . . .
O2 O 0.71274(9) 0.2529(3) 0.10291(5) 0.0353(4) Uani 1 1 d . . . . .
O3 O 0.60568(8) 0.1777(2) 0.25412(4) 0.0242(3) Uani 1 1 d . . . . .
O4 O 0.70792(8) 0.1456(2) 0.21133(4) 0.0248(4) Uani 1 1 d . . . . .
O5 O 0.46217(8) 0.7157(2) 0.17275(4) 0.0252(4) Uani 1 1 d . . . . .
H5 H 0.490273 0.721407 0.191297 0.038 Uiso 1 1 calc R U . . .
N1 N 0.67272(9) 0.4445(3) 0.23606(5) 0.0210(4) Uani 1 1 d . . . . .
H1 H 0.712484 0.484167 0.227441 0.025 Uiso 1 1 calc R U . . .
N2 N 0.57856(9) 0.7391(2) 0.20821(5) 0.0191(4) Uani 1 1 d . . . . .
N3 N 0.68887(10) 0.3187(3) 0.13289(5) 0.0244(4) Uani 1 1 d . . . . .
C1 C 0.56622(13) 0.7539(4) -0.00747(6) 0.0295(5) Uani 1 1 d . . . . .
H1D H 0.534215 0.856794 -0.007615 0.044 Uiso 1 1 calc R U . . .
H1E H 0.540442 0.639329 -0.007452 0.044 Uiso 1 1 calc R U . . .
H1F H 0.595280 0.759439 -0.030795 0.044 Uiso 1 1 calc R U . . .
C2 C 0.61116(12) 0.7636(3) 0.02925(6) 0.0240(5) Uani 1 1 d . . . . .
C3 C 0.56937(12) 0.7556(3) 0.06735(6) 0.0209(5) Uani 1 1 d . . . . .
C4 C 0.60342(11) 0.7625(3) 0.10297(6) 0.0208(5) Uani 1 1 d . . . . .
H4 H 0.651812 0.775776 0.103291 0.025 Uiso 1 1 calc R U . . .
C5 C 0.56795(11) 0.7503(3) 0.13831(6) 0.0188(4) Uani 1 1 d . . . . .
C6 C 0.60675(11) 0.7596(3) 0.17480(6) 0.0191(4) Uani 1 1 d . . . . .
H6 H 0.654640 0.781659 0.173629 0.023 Uiso 1 1 calc R U . . .
C8 C 0.62185(11) 0.7508(3) 0.24298(6) 0.0197(4) Uani 1 1 d . . . . .
H8A H 0.600369 0.833719 0.262227 0.024 Uiso 1 1 calc R U . . .
H8B H 0.666928 0.802341 0.235697 0.024 Uiso 1 1 calc R U . . .
C9 C 0.63205(12) 0.5652(3) 0.26142(6) 0.0226(5) Uani 1 1 d . . . . .
H9A H 0.655653 0.579693 0.286844 0.027 Uiso 1 1 calc R U . . .
H9B H 0.586846 0.508773 0.266408 0.027 Uiso 1 1 calc R U . . .
C11 C 0.59447(11) 0.2549(3) 0.18119(6) 0.0192(4) Uani 1 1 d . . . . .
C12 C 0.61733(11) 0.2740(3) 0.14253(6) 0.0219(5) Uani 1 1 d . . . . .
C14 C 0.52495(11) 0.2226(3) 0.18714(7) 0.0234(5) Uani 1 1 d . . . . .
H14 H 0.507945 0.209305 0.213005 0.028 Uiso 1 1 calc R U . . .
C15 C 0.48031(12) 0.2096(3) 0.15576(7) 0.0297(5) Uani 1 1 d . . . . .
H15 H 0.432906 0.189869 0.160358 0.036 Uiso 1 1 calc R U . . .
C16 C 0.50410(13) 0.2250(3) 0.11785(7) 0.0300(5) Uani 1 1 d . . . . .
H16 H 0.473331 0.214297 0.096459 0.036 Uiso 1 1 calc R U . . .
C17 C 0.57323(12) 0.2563(3) 0.11123(7) 0.0265(5) Uani 1 1 d . . . . .
H17 H 0.590111 0.265563 0.085255 0.032 Uiso 1 1 calc R U . . .
C18 C 0.49601(11) 0.7318(3) 0.13832(6) 0.0202(4) Uani 1 1 d . . . . .
C19 C 0.45951(11) 0.7313(3) 0.10284(6) 0.0216(5) Uani 1 1 d . . . . .
C20 C 0.49793(12) 0.7422(3) 0.06849(6) 0.0224(5) Uani 1 1 d . . . . .
H20 H 0.474000 0.740308 0.044313 0.027 Uiso 1 1 calc R U . . .
C21 C 0.65197(14) 0.9426(4) 0.02803(7) 0.0386(7) Uani 1 1 d . . . . .
H21A H 0.620191 1.045931 0.027183 0.058 Uiso 1 1 calc R U . . .
H21B H 0.681069 0.944315 0.004693 0.058 Uiso 1 1 calc R U . . .
H21C H 0.680680 0.951842 0.051452 0.058 Uiso 1 1 calc R U . . .
C22 C 0.66127(13) 0.6026(4) 0.02841(7) 0.0387(7) Uani 1 1 d . . . . .
H22A H 0.689036 0.608705 0.004577 0.058 Uiso 1 1 calc R U . . .
H22B H 0.635513 0.487995 0.028758 0.058 Uiso 1 1 calc R U . . .
H22C H 0.691258 0.608282 0.051348 0.058 Uiso 1 1 calc R U . . .
C23 C 0.38039(11) 0.7196(3) 0.10231(7) 0.0262(5) Uani 1 1 d . . . . .
C30 C 0.34903(12) 0.8773(4) 0.12587(8) 0.0368(6) Uani 1 1 d . . . . .
H30A H 0.299066 0.864887 0.126232 0.055 Uiso 1 1 calc R U . . .
H30B H 0.361488 0.993534 0.113689 0.055 Uiso 1 1 calc R U . . .
H30C H 0.366543 0.873955 0.152711 0.055 Uiso 1 1 calc R U . . .
C31 C 0.35161(13) 0.7319(4) 0.06062(8) 0.0383(7) Uani 1 1 d . . . . .
H31A H 0.370452 0.632618 0.044753 0.057 Uiso 1 1 calc R U . . .
H31B H 0.364419 0.849201 0.049046 0.057 Uiso 1 1 calc R U . . .
H31C H 0.301596 0.721653 0.061452 0.057 Uiso 1 1 calc R U . . .
C32 C 0.35708(12) 0.5366(4) 0.11956(8) 0.0335(6) Uani 1 1 d . . . . .
H32A H 0.306950 0.533250 0.120715 0.050 Uiso 1 1 calc R U . . .
H32B H 0.375818 0.522871 0.145976 0.050 Uiso 1 1 calc R U . . .
H32C H 0.373591 0.436852 0.103000 0.050 Uiso 1 1 calc R U . . .

loop_
_atom_site_aniso_label
_atom_site_aniso_U_11
_atom_site_aniso_U_22
_atom_site_aniso_U_33
_atom_site_aniso_U_23
_atom_site_aniso_U_13
_atom_site_aniso_U_12
S1 0.0165(3) 0.0149(3) 0.0181(3) 0.00001(18) 0.00072(18) 0.0010(2)
O1 0.0273(8) 0.0338(9) 0.0274(8) -0.0052(7) 0.0014(7) -0.0095(7)
O2 0.0291(9) 0.0531(12) 0.0238(8) -0.0119(8) 0.0069(7) -0.0005(8)
O3 0.0265(8) 0.0225(8) 0.0236(8) 0.0025(6) 0.0039(6) -0.0016(7)
O4 0.0213(8) 0.0247(9) 0.0285(8) -0.0026(7) 0.0003(6) 0.0069(7)
O5 0.0202(8) 0.0347(9) 0.0207(7) 0.0016(7) 0.0026(6) -0.0021(7)
N1 0.0203(9) 0.0194(9) 0.0232(9) -0.0029(7) 0.0034(7) -0.0025(8)
N2 0.0227(9) 0.0160(9) 0.0185(9) 0.0013(7) 0.0010(7) 0.0006(7)
N3 0.0251(10) 0.0277(10) 0.0205(9) -0.0009(8) 0.0008(7) -0.0003(8)
C1 0.0290(13) 0.0412(15) 0.0183(11) 0.0002(10) -0.0015(9) -0.0003(11)
C2 0.0222(11) 0.0323(13) 0.0174(10) -0.0009(9) 0.0006(9) -0.0023(10)
C3 0.0226(11) 0.0210(11) 0.0191(10) 0.0009(8) 0.0012(8) 0.0000(9)
C4 0.0174(10) 0.0221(11) 0.0230(11) 0.0022(8) 0.0017(8) 0.0005(9)
C5 0.0204(11) 0.0176(11) 0.0183(10) 0.0016(8) -0.0003(8) 0.0004(8)
C6 0.0178(10) 0.0174(11) 0.0221(11) 0.0006(8) 0.0010(8) 0.0018(8)
C8 0.0239(11) 0.0174(11) 0.0179(10) -0.0003(8) 0.0012(8) -0.0002(9)
C9 0.0304(12) 0.0193(11) 0.0182(10) -0.0011(8) 0.0029(9) 0.0011(9)
C11 0.0181(10) 0.0175(10) 0.0221(11) -0.0022(8) -0.0008(8) 0.0011(8)
C12 0.0201(11) 0.0232(12) 0.0225(11) -0.0021(9) -0.0008(8) 0.0015(9)
C14 0.0199(11) 0.0244(12) 0.0259(11) -0.0025(9) 0.0015(9) -0.0009(9)
C15 0.0191(11) 0.0323(14) 0.0376(13) -0.0037(11) -0.0032(10) -0.0022(10)
C16 0.0250(12) 0.0342(14) 0.0308(12) -0.0056(10) -0.0095(10) 0.0016(10)
C17 0.0284(12) 0.0295(13) 0.0218(11) -0.0036(9) -0.0024(9) 0.0014(10)
C18 0.0194(11) 0.0190(11) 0.0222(10) 0.0015(8) 0.0034(8) 0.0013(9)
C19 0.0186(11) 0.0204(11) 0.0259(11) 0.0009(9) 0.0000(8) 0.0008(9)
C20 0.0223(11) 0.0242(11) 0.0206(10) 0.0000(9) -0.0032(8) 0.0000(9)
C21 0.0448(15) 0.0505(17) 0.0204(11) -0.0009(11) 0.0054(10) -0.0207(14)
C22 0.0348(14) 0.0601(19) 0.0213(11) -0.0018(12) 0.0029(10) 0.0160(13)
C23 0.0162(11) 0.0331(13) 0.0292(12) -0.0008(10) -0.0015(9) 0.0000(10)
C30 0.0214(12) 0.0401(15) 0.0490(15) -0.0061(13) -0.0011(11) 0.0069(11)
C31 0.0202(12) 0.0588(19) 0.0358(14) 0.0035(12) -0.0068(10) -0.0021(12)
C32 0.0214(12) 0.0384(15) 0.0406(14) -0.0001(12) 0.0007(10) -0.0073(11)

loop_
_atom_type_symbol
_atom_type_description
_atom_type_scat_dispersion_real
_atom_type_scat_dispersion_imag
_atom_type_scat_source
C C 0.0181 0.0091 'International Tables Vol C Tables 4.2.6.8 and 6.1.1.4'
H H 0.0000 0.0000 'International Tables Vol C Tables 4.2.6.8 and 6.1.1.4'
N N 0.0311 0.0180 'International Tables Vol C Tables 4.2.6.8 and 6.1.1.4'
O O 0.0492 0.0322 'International Tables Vol C Tables 4.2.6.8 and 6.1.1.4'
S S 0.3331 0.5567 'International Tables Vol C Tables 4.2.6.8 and 6.1.1.4'

loop_
_geom_angle_atom_site_label_1
_geom_angle_atom_site_label_2
_geom_angle_atom_site_label_3
_geom_angle
_geom_angle_site_symmetry_1
_geom_angle_site_symmetry_3
_geom_angle_publ_flag
O3 S1 O4 120.29(10) . . ?
O3 S1 N1 107.12(9) . . ?
O4 S1 N1 107.80(10) . . ?
O3 S1 C11 105.19(10) . . ?
O4 S1 C11 105.24(10) . . ?
N1 S1 C11 111.11(10) . . ?
C18 O5 H5 109.5 . . ?
C9 N1 S1 123.34(15) . . ?
C9 N1 H1 118.3 . . ?
S1 N1 H1 118.3 . . ?
C6 N2 C8 118.15(18) . . ?
O2 N3 O1 123.98(19) . . ?
O2 N3 C12 117.43(19) . . ?
O1 N3 C12 118.55(18) . . ?
C2 C1 H1D 109.5 . . ?
C2 C1 H1E 109.5 . . ?
H1D C1 H1E 109.5 . . ?
C2 C1 H1F 109.5 . . ?
H1D C1 H1F 109.5 . . ?
H1E C1 H1F 109.5 . . ?
C1 C2 C22 108.28(19) . . ?
C1 C2 C21 108.3(2) . . ?
C22 C2 C21 109.1(2) . . ?
C1 C2 C3 112.84(18) . . ?
C22 C2 C3 108.94(19) . . ?
C21 C2 C3 109.31(19) . . ?
C4 C3 C20 117.1(2) . . ?
C4 C3 C2 119.2(2) . . ?
C20 C3 C2 123.72(19) . . ?
C3 C4 C5 121.3(2) . . ?
C3 C4 H4 119.3 . . ?
C5 C4 H4 119.3 . . ?
C4 C5 C18 120.02(19) . . ?
C4 C5 C6 118.6(2) . . ?
C18 C5 C6 121.34(19) . . ?
N2 C6 C5 122.4(2) . . ?
N2 C6 H6 118.8 . . ?
C5 C6 H6 118.8 . . ?
N2 C8 C9 111.27(17) . . ?
N2 C8 H8A 109.4 . . ?
C9 C8 H8A 109.4 . . ?
N2 C8 H8B 109.4 . . ?
C9 C8 H8B 109.4 . . ?
H8A C8 H8B 108.0 . . ?
N1 C9 C8 111.51(17) . . ?
N1 C9 H9A 109.3 . . ?
C8 C9 H9A 109.3 . . ?
N1 C9 H9B 109.3 . . ?
C8 C9 H9B 109.3 . . ?
H9A C9 H9B 108.0 . . ?
C14 C11 C12 117.7(2) . . ?
C14 C11 S1 116.71(17) . . ?
C12 C11 S1 125.27(17) . . ?
C17 C12 C11 121.5(2) . . ?
C17 C12 N3 116.07(19) . . ?
C11 C12 N3 122.37(19) . . ?
C15 C14 C11 120.8(2) . . ?
C15 C14 H14 119.6 . . ?
C11 C14 H14 119.6 . . ?
C16 C15 C14 120.6(2) . . ?
C16 C15 H15 119.7 . . ?
C14 C15 H15 119.7 . . ?
C15 C16 C17 119.6(2) . . ?
C15 C16 H16 120.2 . . ?
C17 C16 H16 120.2 . . ?
C12 C17 C16 119.7(2) . . ?
C12 C17 H17 120.1 . . ?
C16 C17 H17 120.1 . . ?
O5 C18 C19 120.1(2) . . ?
O5 C18 C5 119.60(19) . . ?
C19 C18 C5 120.27(19) . . ?
C20 C19 C18 117.0(2) . . ?
C20 C19 C23 122.0(2) . . ?
C18 C19 C23 121.1(2) . . ?
C19 C20 C3 124.3(2) . . ?
C19 C20 H20 117.9 . . ?
C3 C20 H20 117.9 . . ?
C2 C21 H21A 109.5 . . ?
C2 C21 H21B 109.5 . . ?
H21A C21 H21B 109.5 . . ?
C2 C21 H21C 109.5 . . ?
H21A C21 H21C 109.5 . . ?
H21B C21 H21C 109.5 . . ?
C2 C22 H22A 109.5 . . ?
C2 C22 H22B 109.5 . . ?
H22A C22 H22B 109.5 . . ?
C2 C22 H22C 109.5 . . ?
H22A C22 H22C 109.5 . . ?
H22B C22 H22C 109.5 . . ?
C31 C23 C32 107.4(2) . . ?
C31 C23 C30 107.3(2) . . ?
C32 C23 C30 109.8(2) . . ?
C31 C23 C19 111.90(19) . . ?
C32 C23 C19 109.87(19) . . ?
C30 C23 C19 110.5(2) . . ?
C23 C30 H30A 109.5 . . ?
C23 C30 H30B 109.5 . . ?
H30A C30 H30B 109.5 . . ?
C23 C30 H30C 109.5 . . ?
H30A C30 H30C 109.5 . . ?
H30B C30 H30C 109.5 . . ?
C23 C31 H31A 109.5 . . ?
C23 C31 H31B 109.5 . . ?
H31A C31 H31B 109.5 . . ?
C23 C31 H31C 109.5 . . ?
H31A C31 H31C 109.5 . . ?
H31B C31 H31C 109.5 . . ?
C23 C32 H32A 109.5 . . ?
C23 C32 H32B 109.5 . . ?
H32A C32 H32B 109.5 . . ?
C23 C32 H32C 109.5 . . ?
H32A C32 H32C 109.5 . . ?
H32B C32 H32C 109.5 . . ?

loop_
_geom_bond_atom_site_label_1
_geom_bond_atom_site_label_2
_geom_bond_distance
_geom_bond_site_symmetry_2
_geom_bond_publ_flag
S1 O3 1.4313(15) . ?
S1 O4 1.4360(16) . ?
S1 N1 1.5932(19) . ?
S1 C11 1.789(2) . ?
O1 N3 1.230(2) . ?
O2 N3 1.225(2) . ?
O5 C18 1.355(3) . ?
O5 H5 0.8400 . ?
N1 C9 1.472(3) . ?
N1 H1 0.8800 . ?
N2 C6 1.277(3) . ?
N2 C8 1.462(3) . ?
N3 C12 1.472(3) . ?
C1 C2 1.534(3) . ?
C1 H1D 0.9800 . ?
C1 H1E 0.9800 . ?
C1 H1F 0.9800 . ?
C2 C22 1.534(4) . ?
C2 C21 1.537(3) . ?
C2 C3 1.539(3) . ?
C3 C4 1.389(3) . ?
C3 C20 1.399(3) . ?
C4 C5 1.396(3) . ?
C4 H4 0.9500 . ?
C5 C18 1.411(3) . ?
C5 C6 1.462(3) . ?
C6 H6 0.9500 . ?
C8 C9 1.513(3) . ?
C8 H8A 0.9900 . ?
C8 H8B 0.9900 . ?
C9 H9A 0.9900 . ?
C9 H9B 0.9900 . ?
C11 C14 1.393(3) . ?
C11 C12 1.403(3) . ?
C12 C17 1.380(3) . ?
C14 C15 1.386(3) . ?
C14 H14 0.9500 . ?
C15 C16 1.382(4) . ?
C15 H15 0.9500 . ?
C16 C17 1.388(4) . ?
C16 H16 0.9500 . ?
C17 H17 0.9500 . ?
C18 C19 1.407(3) . ?
C19 C20 1.396(3) . ?
C19 C23 1.548(3) . ?
C20 H20 0.9500 . ?
C21 H21A 0.9800 . ?
C21 H21B 0.9800 . ?
C21 H21C 0.9800 . ?
C22 H22A 0.9800 . ?
C22 H22B 0.9800 . ?
C22 H22C 0.9800 . ?
C23 C31 1.535(3) . ?
C23 C32 1.536(3) . ?
C23 C30 1.537(3) . ?
C30 H30A 0.9800 . ?
C30 H30B 0.9800 . ?
C30 H30C 0.9800 . ?
C31 H31A 0.9800 . ?
C31 H31B 0.9800 . ?
C31 H31C 0.9800 . ?
C32 H32A 0.9800 . ?
C32 H32B 0.9800 . ?
C32 H32C 0.9800 . ?

loop_
_geom_hbond_atom_site_label_D
_geom_hbond_atom_site_label_H
_geom_hbond_atom_site_label_A
_geom_hbond_distance_DH
_geom_hbond_distance_HA
_geom_hbond_distance_DA
_geom_hbond_angle_DHA
_geom_hbond_site_symmetry_A
_geom_hbond_publ_flag
O5 H5 N2 0.84 1.82 2.582(2) 149.4 . yes
N1 H1 O4 0.88 2.03 2.885(2) 163.6 6_765 yes
